data_2213833
loop_
_publ_author_name
'Rong Li'

_publ_section_title
Bis{tris[\m-2-(1<i>H</i>-pyrazol-3-yl-\k<i>N</i>^1^:\k<i>N</i>^2^)pyridinato-\k<i>N</i>]trisilver(I)}(2<i>Ag</i>---<i>Ag</i>)
_journal_coeditor_code HK2246
_journal_issue 6
_journal_name_full 'Acta Crystallographica Section E'
_journal_page_first m1640
_journal_page_last m1640
_journal_paper_doi 10.1107/S1600536807022581
_journal_volume 63
_journal_year 2007
_chemical_formula_iupac '[Ag6 (C8 H6 N3)6]'
_chemical_formula_moiety 'C48 H36 Ag6 N18'
_chemical_formula_sum 'C48 H36 Ag6 N18'
_chemical_formula_weight 1512.17
_chemical_name_systematic
;
Bis{tris[\m-2-(1<i>H</i>-pyrazol-3-yl-\k<i>N</i>^1^:\k<i>N</i>^2^)pyridinato-
\k<i>N</i>]trisilver(I)}(2 Ag---Ag)
;
_space_group_IT_number 14
_symmetry_cell_setting monoclinic
_symmetry_space_group_name_Hall '-P 2ybc'
_symmetry_space_group_name_H-M 'P 1 21/c 1'
_atom_sites_solution_hydrogens geom
_atom_sites_solution_primary direct
_atom_sites_solution_secondary difmap
_audit_creation_method SHELXL97
_cell_angle_alpha 90.00
_cell_angle_beta 103.16(3)
_cell_angle_gamma 90.00
_cell_formula_units_Z 2
_cell_length_a 11.5599(17)
_cell_length_b 8.5424(13)
_cell_length_c 25.389(4)
_cell_measurement_reflns_used 4311
_cell_measurement_temperature 294(2)
_cell_measurement_theta_max 25.9200
_cell_measurement_theta_min 2.5226
_cell_volume 2441.3(7)
_computing_cell_refinement 'SAINT (Bruker, 1998)'
_computing_data_collection 'SMART (Bruker, 1998)'
_computing_data_reduction SAINT
_computing_molecular_graphics 'SHELXTL (Bruker, 1998)'
_computing_publication_material SHELXTL
_computing_structure_refinement 'SHELXL97 (Sheldrick, 1997)'
_computing_structure_solution 'SHELXS97 (Sheldrick, 1997)'
_diffrn_ambient_temperature 294(2)
_diffrn_measured_fraction_theta_full 0.994
_diffrn_measured_fraction_theta_max 0.994
_diffrn_measurement_device_type 'Bruker SMART CCD area-detecter'
_diffrn_measurement_method '\f and \w'
_diffrn_radiation_monochromator graphite
_diffrn_radiation_source 'fine-focus sealed tube'
_diffrn_radiation_type MoK\a
_diffrn_radiation_wavelength 0.71073
_diffrn_reflns_av_R_equivalents 0.0341
_diffrn_reflns_av_sigmaI/netI 0.0374
_diffrn_reflns_limit_h_max 13
_diffrn_reflns_limit_h_min -10
_diffrn_reflns_limit_k_max 10
_diffrn_reflns_limit_k_min -10
_diffrn_reflns_limit_l_max 28
_diffrn_reflns_limit_l_min -30
_diffrn_reflns_number 11942
_diffrn_reflns_theta_full 25.01
_diffrn_reflns_theta_max 25.01
_diffrn_reflns_theta_min 2.52
_diffrn_standards_number 0
_exptl_absorpt_coefficient_mu 2.416
_exptl_absorpt_correction_T_max 0.7942
_exptl_absorpt_correction_T_min 0.6185
_exptl_absorpt_correction_type multi-scan
_exptl_absorpt_process_details '(SADABS; Sheldrick, 1996)'
_exptl_crystal_colour colourless
_exptl_crystal_density_diffrn 2.057
_exptl_crystal_density_method 'not measured'
_exptl_crystal_description block
_exptl_crystal_F_000 1464
_exptl_crystal_size_max 0.22
_exptl_crystal_size_mid 0.20
_exptl_crystal_size_min 0.10
_refine_diff_density_max 0.323
_refine_diff_density_min -0.285
_refine_ls_extinction_coef 0.00435(13)
_refine_ls_extinction_expression Fc^*^=kFc[1+0.001xFc^2^\l^3^/sin(2\q)]^-1/4^
_refine_ls_extinction_method 'SHELXL97 (Sheldrick, 1997)'
_refine_ls_goodness_of_fit_ref 1.040
_refine_ls_hydrogen_treatment constr
_refine_ls_matrix_type full
_refine_ls_number_parameters 326
_refine_ls_number_reflns 4272
_refine_ls_number_restraints 0
_refine_ls_restrained_S_all 1.040
_refine_ls_R_factor_all 0.0489
_refine_ls_R_factor_gt 0.0265
_refine_ls_shift/su_max 0.001
_refine_ls_shift/su_mean 0.000
_refine_ls_structure_factor_coef Fsqd
_refine_ls_weighting_details 'calc w = 1/[\s^2^(Fo^2^)+(0.0176P)^2^+0.4151P] where P=(Fo^2^+2Fc^2^)/3'
_refine_ls_weighting_scheme calc
_refine_ls_wR_factor_gt 0.0487
_refine_ls_wR_factor_ref 0.0562
_reflns_number_gt 3045
_reflns_number_total 4272
_reflns_threshold_expression I>2\s(I)
_cod_data_source_file hk2246.cif
_cod_data_source_block I
_cod_original_sg_symbol_H-M 'P 21/c'
_cod_database_code 2213833
_cod_database_fobs_code 2213833

loop_
_symmetry_equiv_pos_as_xyz
'x, y, z'
'-x, y+1/2, -z+1/2'
'-x, -y, -z'
'x, -y-1/2, z-1/2'

loop_
_atom_site_type_symbol
_atom_site_label
_atom_site_fract_x
_atom_site_fract_y
_atom_site_fract_z
_atom_site_U_iso_or_equiv
_atom_site_adp_type
_atom_site_calc_flag
_atom_site_refinement_flags
_atom_site_occupancy
Ag Ag1 0.22972(3) 0.51678(4) 0.144579(13) 0.05937(12) Uani d . 1
Ag Ag2 0.13707(3) 0.75885(4) 0.019264(12) 0.05891(12) Uani d . 1
Ag Ag3 0.08700(3) 0.50068(3) -0.069650(12) 0.05764(11) Uani d . 1
C C1 0.4993(4) 0.4002(5) 0.24241(17) 0.0697(12) Uani d . 1
H H1 0.4499 0.3419 0.2591 0.084 Uiso calc R 1
C C2 0.6178(4) 0.3998(5) 0.26535(17) 0.0667(12) Uani d . 1
H H2 0.6482 0.3438 0.2969 0.080 Uiso calc R 1
C C3 0.6911(4) 0.4843(5) 0.24049(17) 0.0623(11) Uani d . 1
H H3 0.7727 0.4855 0.2547 0.075 Uiso calc R 1
C C4 0.6425(3) 0.5671(4) 0.19450(15) 0.0518(10) Uani d . 1
H H4 0.6908 0.6255 0.1772 0.062 Uiso calc R 1
C C5 0.5205(3) 0.5630(4) 0.17397(15) 0.0449(9) Uani d . 1
C C6 0.4638(3) 0.6537(4) 0.12573(14) 0.0450(9) Uani d . 1
C C7 0.5113(4) 0.7506(5) 0.09238(17) 0.0661(12) Uani d . 1
H H7 0.5910 0.7732 0.0948 0.079 Uiso calc R 1
C C8 0.4152(4) 0.8060(5) 0.05497(17) 0.0668(12) Uani d . 1
H H8 0.4192 0.8742 0.0269 0.080 Uiso calc R 1
C C9 0.1409(4) 1.0506(5) -0.08115(18) 0.0613(11) Uani d . 1
H H9 0.2225 1.0554 -0.0672 0.074 Uiso calc R 1
C C10 0.0920(4) 1.1513(5) -0.12247(18) 0.0694(12) Uani d . 1
H H10 0.1390 1.2216 -0.1362 0.083 Uiso calc R 1
C C11 -0.0289(4) 1.1445(5) -0.14278(17) 0.0721(13) Uani d . 1
H H11 -0.0653 1.2105 -0.1708 0.087 Uiso calc R 1
C C12 -0.0954(4) 1.0389(5) -0.12118(16) 0.0621(11) Uani d . 1
H H12 -0.1773 1.0346 -0.1340 0.075 Uiso calc R 1
C C13 -0.0396(3) 0.9396(4) -0.08040(14) 0.0449(9) Uani d . 1
C C14 -0.1060(3) 0.8254(4) -0.05652(14) 0.0457(9) Uani d . 1
C C15 -0.2251(3) 0.7862(5) -0.06899(16) 0.0601(11) Uani d . 1
H H15 -0.2847 0.8297 -0.0959 0.072 Uiso calc R 1
C C16 -0.2374(3) 0.6695(5) -0.03332(17) 0.0622(12) Uani d . 1
H H16 -0.3083 0.6196 -0.0322 0.075 Uiso calc R 1
C C17 0.3620(4) 0.6835(6) -0.0800(2) 0.0778(14) Uani d . 1
H H17 0.3966 0.6296 -0.0485 0.093 Uiso calc R 1
C C18 0.4308(5) 0.7882(7) -0.1007(3) 0.0953(17) Uani d . 1
H H18 0.5093 0.8064 -0.0830 0.114 Uiso calc R 1
C C19 0.3823(5) 0.8637(6) -0.1472(3) 0.0904(17) Uani d . 1
H H19 0.4279 0.9328 -0.1623 0.109 Uiso calc R 1
C C20 0.2645(4) 0.8382(5) -0.1722(2) 0.0720(13) Uani d . 1
H H20 0.2296 0.8900 -0.2041 0.086 Uiso calc R 1
C C21 0.1997(3) 0.7331(5) -0.14861(17) 0.0537(10) Uani d . 1
C C22 0.0750(3) 0.6993(4) -0.17222(15) 0.0475(9) Uani d . 1
C C23 -0.0011(4) 0.7552(5) -0.21866(17) 0.0630(11) Uani d . 1
H H23 0.0162 0.8268 -0.2434 0.076 Uiso calc R 1
C C24 0.1065(4) 0.3171(5) 0.22022(16) 0.0602(11) Uani d . 1
H H24 0.1751 0.3028 0.2472 0.072 Uiso calc R 1
N N1 0.4490(3) 0.4793(4) 0.19730(13) 0.0556(8) Uani d . 1
N N2 0.3454(2) 0.6541(3) 0.10872(12) 0.0486(8) Uani d . 1
N N3 0.3155(3) 0.7482(4) 0.06472(12) 0.0550(8) Uani d . 1
N N4 0.0787(3) 0.9466(3) -0.05986(12) 0.0502(8) Uani d . 1
N N5 -0.0509(3) 0.7343(3) -0.01512(11) 0.0463(7) Uani d . 1
N N6 -0.1315(3) 0.6389(4) -0.00049(12) 0.0522(8) Uani d . 1
N N7 0.2489(3) 0.6559(4) -0.10277(14) 0.0598(9) Uani d . 1
N N8 0.0148(3) 0.5983(3) -0.14802(12) 0.0497(8) Uani d . 1
N N9 0.0978(3) 0.4114(4) 0.17768(12) 0.0521(8) Uani d . 1

loop_
_atom_site_aniso_label
_atom_site_aniso_U_11
_atom_site_aniso_U_22
_atom_site_aniso_U_33
_atom_site_aniso_U_12
_atom_site_aniso_U_13
_atom_site_aniso_U_23
Ag1 0.04537(19) 0.0684(2) 0.0623(2) -0.01088(15) 0.00801(15) 0.00317(17)
Ag2 0.04773(18) 0.0656(2) 0.0541(2) 0.00651(15) -0.00783(13) -0.00370(16)
Ag3 0.0634(2) 0.0568(2) 0.0507(2) 0.00115(16) 0.00852(15) 0.00713(15)
C1 0.064(3) 0.075(3) 0.067(3) -0.002(2) 0.007(2) 0.021(2)
C2 0.062(3) 0.068(3) 0.061(3) 0.003(2) -0.006(2) 0.012(2)
C3 0.047(2) 0.065(3) 0.067(3) 0.003(2) -0.004(2) 0.000(2)
C4 0.048(2) 0.052(2) 0.053(3) -0.0042(19) 0.0052(19) -0.005(2)
C5 0.040(2) 0.044(2) 0.047(2) -0.0014(17) 0.0032(18) -0.0067(18)
C6 0.042(2) 0.045(2) 0.043(2) -0.0031(17) -0.0003(18) -0.0042(18)
C7 0.050(2) 0.077(3) 0.067(3) -0.019(2) 0.005(2) 0.017(2)
C8 0.063(3) 0.068(3) 0.066(3) -0.015(2) 0.008(2) 0.021(2)
C9 0.056(3) 0.060(3) 0.070(3) -0.002(2) 0.020(2) -0.009(2)
C10 0.091(4) 0.057(3) 0.069(3) 0.002(3) 0.035(3) 0.006(2)
C11 0.091(4) 0.076(3) 0.051(3) 0.016(3) 0.019(3) 0.018(2)
C12 0.064(3) 0.074(3) 0.044(3) 0.008(2) 0.003(2) 0.005(2)
C13 0.052(2) 0.048(2) 0.035(2) 0.0066(18) 0.0100(18) -0.0025(18)
C14 0.045(2) 0.051(2) 0.038(2) 0.0070(18) 0.0016(18) -0.0059(18)
C15 0.043(2) 0.077(3) 0.056(3) 0.004(2) 0.0007(19) 0.008(2)
C16 0.043(2) 0.073(3) 0.067(3) -0.006(2) 0.005(2) 0.003(2)
C17 0.056(3) 0.090(3) 0.088(4) -0.004(3) 0.018(3) -0.012(3)
C18 0.063(3) 0.107(4) 0.124(5) -0.024(3) 0.037(3) -0.025(4)
C19 0.084(4) 0.083(4) 0.122(5) -0.029(3) 0.057(4) -0.011(3)
C20 0.076(3) 0.062(3) 0.088(4) -0.015(2) 0.042(3) -0.007(2)
C21 0.055(2) 0.051(2) 0.061(3) -0.002(2) 0.026(2) -0.009(2)
C22 0.057(2) 0.044(2) 0.045(2) 0.0015(19) 0.020(2) -0.0020(18)
C23 0.084(3) 0.057(3) 0.053(3) -0.003(2) 0.026(2) 0.006(2)
C24 0.062(3) 0.066(3) 0.046(3) 0.007(2) -0.001(2) 0.006(2)
N1 0.0451(18) 0.062(2) 0.056(2) -0.0043(16) 0.0041(16) 0.0135(18)
N2 0.0418(19) 0.0523(19) 0.046(2) -0.0045(15) -0.0014(14) 0.0033(16)
N3 0.049(2) 0.059(2) 0.050(2) -0.0078(17) -0.0045(15) 0.0077(17)
N4 0.048(2) 0.0505(19) 0.051(2) 0.0005(15) 0.0079(16) -0.0045(15)
N5 0.0472(18) 0.0476(18) 0.0407(18) 0.0019(16) 0.0034(14) -0.0006(15)
N6 0.0469(19) 0.057(2) 0.048(2) -0.0035(16) 0.0004(16) 0.0031(16)
N7 0.045(2) 0.067(2) 0.069(2) -0.0060(17) 0.0169(18) -0.0045(19)
N8 0.048(2) 0.0511(19) 0.049(2) -0.0028(15) 0.0099(16) 0.0069(16)
N9 0.049(2) 0.058(2) 0.049(2) -0.0032(16) 0.0087(16) 0.0051(17)

loop_
_atom_type_symbol
_atom_type_description
_atom_type_scat_dispersion_real
_atom_type_scat_dispersion_imag
_atom_type_scat_source
C C 0.0033 0.0016 'International Tables Vol C Tables 4.2.6.8 and 6.1.1.4'
H H 0.0000 0.0000 'International Tables Vol C Tables 4.2.6.8 and 6.1.1.4'
N N 0.0061 0.0033 'International Tables Vol C Tables 4.2.6.8 and 6.1.1.4'
O O 0.0106 0.0060 'International Tables Vol C Tables 4.2.6.8 and 6.1.1.4'
Ag Ag -0.8971 1.1015 'International Tables Vol C Tables 4.2.6.8 and 6.1.1.4'

loop_
_geom_angle_atom_site_label_1
_geom_angle_atom_site_label_2
_geom_angle_atom_site_label_3
_geom_angle_site_symmetry_1
_geom_angle_site_symmetry_3
_geom_angle
N9 Ag1 N2 . . 171.11(12)
N9 Ag1 N1 . . 116.85(11)
N2 Ag1 N1 . . 69.83(10)
N3 Ag2 N5 . . 168.18(12)
N3 Ag2 N4 . . 120.48(11)
N5 Ag2 N4 . . 71.33(10)
N3 Ag2 Ag3 . . 111.15(9)
N5 Ag2 Ag3 . . 68.55(7)
N4 Ag2 Ag3 . . 84.36(7)
N6 Ag3 N8 3_565 . 166.69(12)
N6 Ag3 N7 3_565 . 120.62(11)
N8 Ag3 N7 . . 69.91(11)
N6 Ag3 Ag2 3_565 . 79.55(9)
N8 Ag3 Ag2 . . 111.48(8)
N7 Ag3 Ag2 . . 81.01(7)
N1 C1 C2 . . 124.4(4)
N1 C1 H1 . . 117.8
C2 C1 H1 . . 117.8
C1 C2 C3 . . 117.9(4)
C1 C2 H2 . . 121.0
C3 C2 H2 . . 121.0
C2 C3 C4 . . 119.2(4)
C2 C3 H3 . . 120.4
C4 C3 H3 . . 120.4
C3 C4 C5 . . 119.4(4)
C3 C4 H4 . . 120.3
C5 C4 H4 . . 120.3
N1 C5 C4 . . 121.9(3)
N1 C5 C6 . . 116.7(3)
C4 C5 C6 . . 121.4(3)
N2 C6 C7 . . 108.7(3)
N2 C6 C5 . . 119.9(3)
C7 C6 C5 . . 131.4(3)
C8 C7 C6 . . 105.0(3)
C8 C7 H7 . . 127.5
C6 C7 H7 . . 127.5
N3 C8 C7 . . 110.1(4)
N3 C8 H8 . . 125.0
C7 C8 H8 . . 125.0
N4 C9 C10 . . 124.1(4)
N4 C9 H9 . . 118.0
C10 C9 H9 . . 118.0
C9 C10 C11 . . 117.8(4)
C9 C10 H10 . . 121.1
C11 C10 H10 . . 121.1
C10 C11 C12 . . 119.3(4)
C10 C11 H11 . . 120.3
C12 C11 H11 . . 120.3
C11 C12 C13 . . 119.6(4)
C11 C12 H12 . . 120.2
C13 C12 H12 . . 120.2
N4 C13 C12 . . 121.5(4)
N4 C13 C14 . . 116.9(3)
C12 C13 C14 . . 121.6(4)
N5 C14 C15 . . 108.0(3)
N5 C14 C13 . . 120.8(3)
C15 C14 C13 . . 131.2(3)
C16 C15 C14 . . 105.7(3)
C16 C15 H15 . . 127.1
C14 C15 H15 . . 127.1
N6 C16 C15 . . 109.5(4)
N6 C16 H16 . . 125.2
C15 C16 H16 . . 125.2
N7 C17 C18 . . 123.2(5)
N7 C17 H17 . . 118.4
C18 C17 H17 . . 118.4
C19 C18 C17 . . 118.8(5)
C19 C18 H18 . . 120.6
C17 C18 H18 . . 120.6
C18 C19 C20 . . 119.8(5)
C18 C19 H19 . . 120.1
C20 C19 H19 . . 120.1
C19 C20 C21 . . 118.4(5)
C19 C20 H20 . . 120.8
C21 C20 H20 . . 120.8
N7 C21 C20 . . 121.7(4)
N7 C21 C22 . . 116.3(3)
C20 C21 C22 . . 122.0(4)
N8 C22 C23 . . 108.4(3)
N8 C22 C21 . . 120.4(3)
C23 C22 C21 . . 131.2(4)
C24 C23 C22 3_565 . 105.0(4)
C24 C23 H23 3_565 . 127.5
C22 C23 H23 . . 127.5
N9 C24 C23 . 3_565 110.5(4)
N9 C24 H24 . . 124.8
C23 C24 H24 3_565 . 124.8
C5 N1 C1 . . 117.2(3)
C5 N1 Ag1 . . 109.7(2)
C1 N1 Ag1 . . 133.0(3)
C6 N2 N3 . . 108.5(3)
C6 N2 Ag1 . . 123.8(2)
N3 N2 Ag1 . . 127.7(2)
C8 N3 N2 . . 107.7(3)
C8 N3 Ag2 . . 131.3(3)
N2 N3 Ag2 . . 120.5(2)
C9 N4 C13 . . 117.7(3)
C9 N4 Ag2 . . 132.2(3)
C13 N4 Ag2 . . 110.0(2)
C14 N5 N6 . . 109.3(3)
C14 N5 Ag2 . . 120.9(2)
N6 N5 Ag2 . . 129.8(2)
C16 N6 N5 . . 107.5(3)
C16 N6 Ag3 . 3_565 130.4(3)
N5 N6 Ag3 . 3_565 121.5(2)
C17 N7 C21 . . 118.1(4)
C17 N7 Ag3 . . 131.7(3)
C21 N7 Ag3 . . 109.7(2)
C22 N8 N9 . 3_565 108.6(3)
C22 N8 Ag3 . . 122.8(2)
N9 N8 Ag3 3_565 . 128.0(2)
C24 N9 N8 . 3_565 107.5(3)
C24 N9 Ag1 . . 130.9(3)
N8 N9 Ag1 3_565 . 119.9(2)

loop_
_geom_bond_atom_site_label_1
_geom_bond_atom_site_label_2
_geom_bond_site_symmetry_2
_geom_bond_distance
_geom_bond_publ_flag
Ag1 N9 . 2.103(3) yes
Ag1 N2 . 2.132(3) yes
Ag1 N1 . 2.603(3) yes
Ag2 N3 . 2.124(3) yes
Ag2 N5 . 2.160(3) yes
Ag2 N4 . 2.539(3) yes
Ag2 Ag3 . 3.1144(6) yes
Ag3 N6 3_565 2.107(3) yes?
Ag3 N8 . 2.144(3) yes
Ag3 N7 . 2.586(3) yes
C1 N1 . 1.343(5) ?
C1 C2 . 1.361(5) ?
C1 H1 . 0.9300 ?
C2 C3 . 1.371(6) ?
C2 H2 . 0.9300 ?
C3 C4 . 1.371(5) ?
C3 H3 . 0.9300 ?
C4 C5 . 1.387(5) ?
C4 H4 . 0.9300 ?
C5 N1 . 1.330(5) ?
C5 C6 . 1.471(5) ?
C6 N2 . 1.338(4) ?
C6 C7 . 1.384(5) ?
C7 C8 . 1.371(5) ?
C7 H7 . 0.9300 ?
C8 N3 . 1.328(5) ?
C8 H8 . 0.9300 ?
C9 N4 . 1.333(5) ?
C9 C10 . 1.375(6) ?
C9 H9 . 0.9300 ?
C10 C11 . 1.376(6) ?
C10 H10 . 0.9300 ?
C11 C12 . 1.377(6) ?
C11 H11 . 0.9300 ?
C12 C13 . 1.380(5) ?
C12 H12 . 0.9300 ?
C13 N4 . 1.350(4) ?
C13 C14 . 1.456(5) ?
C14 N5 . 1.346(4) ?
C14 C15 . 1.382(5) ?
C15 C16 . 1.376(5) ?
C15 H15 . 0.9300 ?
C16 N6 . 1.341(4) ?
C16 H16 . 0.9300 ?
C17 N7 . 1.324(5) ?
C17 C18 . 1.379(7) ?
C17 H17 . 0.9300 ?
C18 C19 . 1.349(7) ?
C18 H18 . 0.9300 ?
C19 C20 . 1.382(6) ?
C19 H19 . 0.9300 ?
C20 C21 . 1.390(5) ?
C20 H20 . 0.9300 ?
C21 N7 . 1.346(5) ?
C21 C22 . 1.458(5) ?
C22 N8 . 1.342(4) ?
C22 C23 . 1.385(5) ?
C23 C24 3_565 1.359(5) ?
C23 H23 . 0.9300 ?
C24 N9 . 1.333(5) ?
C24 C23 3_565 1.359(5) ?
C24 H24 . 0.9300 ?
N2 N3 . 1.356(4) ?
N5 N6 . 1.352(4) ?
N6 Ag3 3_565 2.107(3) ?
N8 N9 3_565 1.350(4) ?
N9 N8 3_565 1.350(4) ?

loop_
_geom_torsion_atom_site_label_1
_geom_torsion_atom_site_label_2
_geom_torsion_atom_site_label_3
_geom_torsion_atom_site_label_4
_geom_torsion_site_symmetry_1
_geom_torsion_site_symmetry_4
_geom_torsion
N3 Ag2 Ag3 N6 . 3_565 61.47(13)
N5 Ag2 Ag3 N6 . 3_565 -105.85(11)
N4 Ag2 Ag3 N6 . 3_565 -177.98(11)
N3 Ag2 Ag3 N8 . . -126.29(13)
N5 Ag2 Ag3 N8 . . 66.39(12)
N4 Ag2 Ag3 N8 . . -5.75(11)
N3 Ag2 Ag3 N7 . . -62.14(12)
N5 Ag2 Ag3 N7 . . 130.54(12)
N4 Ag2 Ag3 N7 . . 58.41(11)
N1 C1 C2 C3 . . -0.7(7)
C1 C2 C3 C4 . . 1.0(6)
C2 C3 C4 C5 . . -0.3(6)
C3 C4 C5 N1 . . -0.8(6)
C3 C4 C5 C6 . . 178.1(3)
N1 C5 C6 N2 . . 2.6(5)
C4 C5 C6 N2 . . -176.3(3)
N1 C5 C6 C7 . . -179.7(4)
C4 C5 C6 C7 . . 1.3(6)
N2 C6 C7 C8 . . -0.5(5)
C5 C6 C7 C8 . . -178.4(4)
C6 C7 C8 N3 . . 0.3(5)
N4 C9 C10 C11 . . 0.4(6)
C9 C10 C11 C12 . . 0.2(6)
C10 C11 C12 C13 . . -1.4(6)
C11 C12 C13 N4 . . 2.1(6)
C11 C12 C13 C14 . . -179.6(4)
N4 C13 C14 N5 . . 1.4(5)
C12 C13 C14 N5 . . -177.0(3)
N4 C13 C14 C15 . . -177.9(4)
C12 C13 C14 C15 . . 3.8(6)
N5 C14 C15 C16 . . 0.2(4)
C13 C14 C15 C16 . . 179.5(4)
C14 C15 C16 N6 . . 0.2(5)
N7 C17 C18 C19 . . -1.8(8)
C17 C18 C19 C20 . . 1.7(8)
C18 C19 C20 C21 . . -0.6(7)
C19 C20 C21 N7 . . -0.5(6)
C19 C20 C21 C22 . . 179.9(4)
N7 C21 C22 N8 . . 1.1(5)
C20 C21 C22 N8 . . -179.3(4)
N7 C21 C22 C23 . . -179.0(4)
C20 C21 C22 C23 . . 0.6(6)
N8 C22 C23 C24 . 3_565 -0.1(4)
C21 C22 C23 C24 . 3_565 -180.0(4)
C4 C5 N1 C1 . . 1.1(6)
C6 C5 N1 C1 . . -177.8(3)
C4 C5 N1 Ag1 . . 178.7(3)
C6 C5 N1 Ag1 . . -0.3(4)
C2 C1 N1 C5 . . -0.4(6)
C2 C1 N1 Ag1 . . -177.2(3)
N9 Ag1 N1 C5 . . -174.8(2)
N2 Ag1 N1 C5 . . -1.2(2)
N9 Ag1 N1 C1 . . 2.2(4)
N2 Ag1 N1 C1 . . 175.8(4)
C7 C6 N2 N3 . . 0.5(4)
C5 C6 N2 N3 . . 178.7(3)
C7 C6 N2 Ag1 . . 177.7(3)
C5 C6 N2 Ag1 . . -4.2(5)
N1 Ag1 N2 C6 . . 2.8(3)
N1 Ag1 N2 N3 . . 179.4(3)
C7 C8 N3 N2 . . 0.0(5)
C7 C8 N3 Ag2 . . -171.5(3)
C6 N2 N3 C8 . . -0.3(4)
Ag1 N2 N3 C8 . . -177.3(3)
C6 N2 N3 Ag2 . . 172.3(2)
Ag1 N2 N3 Ag2 . . -4.7(4)
N5 Ag2 N3 C8 . . 169.4(5)
N4 Ag2 N3 C8 . . -12.9(4)
Ag3 Ag2 N3 C8 . . 83.1(4)
N5 Ag2 N3 N2 . . -1.2(8)
N4 Ag2 N3 N2 . . 176.5(2)
Ag3 Ag2 N3 N2 . . -87.5(3)
C10 C9 N4 C13 . . 0.3(6)
C10 C9 N4 Ag2 . . -175.4(3)
C12 C13 N4 C9 . . -1.5(5)
C14 C13 N4 C9 . . -179.9(3)
C12 C13 N4 Ag2 . . 175.0(3)
C14 C13 N4 Ag2 . . -3.3(4)
N3 Ag2 N4 C9 . . -0.4(4)
N5 Ag2 N4 C9 . . 179.1(4)
Ag3 Ag2 N4 C9 . . -111.7(3)
N3 Ag2 N4 C13 . . -176.3(2)
N5 Ag2 N4 C13 . . 3.2(2)
Ag3 Ag2 N4 C13 . . 72.4(2)
C15 C14 N5 N6 . . -0.5(4)
C13 C14 N5 N6 . . -179.9(3)
C15 C14 N5 Ag2 . . -178.6(2)
C13 C14 N5 Ag2 . . 2.0(4)
N3 Ag2 N5 C14 . . 175.2(5)
N4 Ag2 N5 C14 . . -2.7(2)
Ag3 Ag2 N5 C14 . . -93.9(3)
N3 Ag2 N5 N6 . . -2.5(8)
N4 Ag2 N5 N6 . . 179.6(3)
Ag3 Ag2 N5 N6 . . 88.4(3)
C15 C16 N6 N5 . . -0.5(4)
C15 C16 N6 Ag3 . 3_565 170.5(3)
C14 N5 N6 C16 . . 0.6(4)
Ag2 N5 N6 C16 . . 178.5(2)
C14 N5 N6 Ag3 . 3_565 -171.4(2)
Ag2 N5 N6 Ag3 . 3_565 6.5(4)
C18 C17 N7 C21 . . 0.7(7)
C18 C17 N7 Ag3 . . -170.4(4)
C20 C21 N7 C17 . . 0.5(6)
C22 C21 N7 C17 . . -179.9(3)
C20 C21 N7 Ag3 . . 173.5(3)
C22 C21 N7 Ag3 . . -7.0(4)
N6 Ag3 N7 C17 3_565 . -9.6(4)
N8 Ag3 N7 C17 . . 179.4(4)
Ag2 Ag3 N7 C17 . . 62.5(4)
N6 Ag3 N7 C21 3_565 . 178.7(2)
N8 Ag3 N7 C21 . . 7.8(2)
Ag2 Ag3 N7 C21 . . -109.1(2)
C23 C22 N8 N9 . 3_565 -0.2(4)
C21 C22 N8 N9 . 3_565 179.7(3)
C23 C22 N8 Ag3 . . -172.4(2)
C21 C22 N8 Ag3 . . 7.5(5)
N6 Ag3 N8 C22 3_565 . -152.0(5)
N7 Ag3 N8 C22 . . -7.9(3)
Ag2 Ag3 N8 C22 . . 63.2(3)
N6 Ag3 N8 N9 3_565 3_565 37.4(7)
N7 Ag3 N8 N9 . 3_565 -178.5(3)
Ag2 Ag3 N8 N9 . 3_565 -107.4(3)
C23 C24 N9 N8 3_565 3_565 0.4(4)
C23 C24 N9 Ag1 3_565 . -164.0(3)
N1 Ag1 N9 C24 . . -5.3(4)
N1 Ag1 N9 N8 . 3_565 -168.1(2)
